data_4069398
loop_
_publ_author_name
'Troegel, Dennis'
'M\"oller, Frank'
'Burschka, Christian'
'Tacke, Reinhold'

_publ_section_title
;
 4-((2-Halogeno-5-pyridyl)dimethylsilyl)phenylboronic Acids: New Potential
 Building Blocks for the Synthesis of Silicon-Containing Drugs
;
_journal_issue 11
_journal_name_full Organometallics
_journal_page_first 3218
_journal_paper_doi 10.1021/om900175m
_journal_volume 28
_journal_year 2009
_chemical_formula_moiety 'C13 H15 B Cl N O2 Si'
_chemical_formula_sum 'C13 H15 B Cl N O2 Si'
_chemical_formula_weight 291.61
_chemical_name_systematic
; 
 ? 
;
_space_group_IT_number 15
_symmetry_cell_setting monoclinic
_symmetry_space_group_name_Hall '-C 2yc'
_symmetry_space_group_name_H-M 'C 1 2/c 1'
_atom_sites_solution_hydrogens geom
_atom_sites_solution_primary direct
_atom_sites_solution_secondary difmap
_audit_creation_method SHELXL-97
_cell_angle_alpha 90.00
_cell_angle_beta 105.419(2)
_cell_angle_gamma 90.00
_cell_formula_units_Z 8
_cell_length_a 20.5093(8)
_cell_length_b 15.6888(6)
_cell_length_c 9.7982(4)
_cell_measurement_reflns_used 7473
_cell_measurement_temperature 100(2)
_cell_measurement_theta_max 33.03
_cell_measurement_theta_min 2.49
_cell_volume 3039.3(2)
_computing_cell_refinement Bruker-SAINT
_computing_data_collection Bruker-SAINT
_computing_data_reduction Bruker-SAINT
_computing_molecular_graphics Ortep/Povray
_computing_publication_material Bruker-SHELXTL
_computing_structure_refinement 'SHELXL-97 (Sheldrick, 1997)'
_computing_structure_solution 'SHELXS-97 (Sheldrick, 1990)'
_diffrn_ambient_temperature 100(2)
_diffrn_measured_fraction_theta_full 0.981
_diffrn_measured_fraction_theta_max 0.981
_diffrn_measurement_device_type Bruker-Nonius-Kappa-Apex2-CCD
_diffrn_measurement_method 'omega and phi scans'
_diffrn_radiation_monochromator MONTEL-multi-layer_optics
_diffrn_radiation_source rotating_anode
_diffrn_radiation_type MoK\a
_diffrn_radiation_wavelength 0.71073
_diffrn_reflns_av_R_equivalents 0.0566
_diffrn_reflns_av_sigmaI/netI 0.0300
_diffrn_reflns_limit_h_max 31
_diffrn_reflns_limit_h_min -30
_diffrn_reflns_limit_k_max 24
_diffrn_reflns_limit_k_min -24
_diffrn_reflns_limit_l_max 15
_diffrn_reflns_limit_l_min -15
_diffrn_reflns_number 48634
_diffrn_reflns_theta_full 33.41
_diffrn_reflns_theta_max 33.41
_diffrn_reflns_theta_min 1.66
_exptl_absorpt_coefficient_mu 0.326
_exptl_absorpt_correction_T_max .7465
_exptl_absorpt_correction_T_min .6489
_exptl_absorpt_correction_type multi-scan
_exptl_absorpt_process_details Bruker-SADABS
_exptl_crystal_colour colorless
_exptl_crystal_density_diffrn 1.275
_exptl_crystal_density_method 'not measured'
_exptl_crystal_description long_prism
_exptl_crystal_F_000 1216
_exptl_crystal_size_max .230
_exptl_crystal_size_mid .095
_exptl_crystal_size_min .047
_refine_diff_density_max 0.622
_refine_diff_density_min -0.385
_refine_diff_density_rms 0.062
_refine_ls_extinction_method none
_refine_ls_goodness_of_fit_ref 1.045
_refine_ls_hydrogen_treatment mixed
_refine_ls_matrix_type full
_refine_ls_number_parameters 180
_refine_ls_number_reflns 5811
_refine_ls_number_restraints 0
_refine_ls_restrained_S_all 1.045
_refine_ls_R_factor_all 0.0496
_refine_ls_R_factor_gt 0.0379
_refine_ls_shift/su_max 0.001
_refine_ls_shift/su_mean 0.000
_refine_ls_structure_factor_coef Fsqd
_refine_ls_weighting_details 'calc w=1/[\s^2^(Fo^2^)+(0.0480P)^2^+2.3900P] where P=(Fo^2^+2Fc^2^)/3'
_refine_ls_weighting_scheme calc
_refine_ls_wR_factor_gt 0.0976
_refine_ls_wR_factor_ref 0.1058
_reflns_number_gt 4786
_reflns_number_total 5811
_reflns_threshold_expression >2sigma(I)
_cod_data_source_file om900175m_si_002.cif
_cod_data_source_block compound_1b
_cod_original_sg_symbol_H-M C2/c
_cod_database_code 4069398

loop_
_symmetry_equiv_pos_as_xyz
'x, y, z'
'-x, y, -z+1/2'
'x+1/2, y+1/2, z'
'-x+1/2, y+1/2, -z+1/2'
'-x, -y, -z'
'x, -y, z-1/2'
'-x+1/2, -y+1/2, -z'
'x+1/2, -y+1/2, z-1/2'

loop_
_atom_site_label
_atom_site_type_symbol
_atom_site_fract_x
_atom_site_fract_y
_atom_site_fract_z
_atom_site_U_iso_or_equiv
_atom_site_adp_type
_atom_site_occupancy
_atom_site_symmetry_multiplicity
_atom_site_calc_flag
_atom_site_refinement_flags
B1 B 0.09480(6) 0.03032(7) 0.48334(13) 0.0179(2) Uani 1 1 d .
C1 C 0.43798(6) 0.17235(8) 0.54523(13) 0.0259(2) Uani 1 1 d .
H1A H 0.4452 0.1400 0.6335 0.039 Uiso 1 1 calc R
H1B H 0.4165 0.2270 0.5550 0.039 Uiso 1 1 calc R
H1C H 0.4816 0.1827 0.5250 0.039 Uiso 1 1 calc R
C2 C 0.42132(6) 0.00759(7) 0.36222(14) 0.0256(2) Uani 1 1 d .
H2A H 0.4657 0.0189 0.3464 0.038 Uiso 1 1 calc R
H2B H 0.3920 -0.0196 0.2780 0.038 Uiso 1 1 calc R
H2C H 0.4266 -0.0304 0.4438 0.038 Uiso 1 1 calc R
C3 C 0.29868(5) 0.08554(6) 0.43162(11) 0.01531(17) Uani 1 1 d .
C4 C 0.27184(5) 0.13276(6) 0.52600(11) 0.01721(18) Uani 1 1 d .
H4 H 0.2978 0.1775 0.5795 0.021 Uiso 1 1 calc R
C5 C 0.20770(5) 0.11487(6) 0.54225(11) 0.01764(18) Uani 1 1 d .
H5 H 0.1905 0.1484 0.6056 0.021 Uiso 1 1 calc R
C6 C 0.16792(5) 0.04843(6) 0.46707(11) 0.01555(17) Uani 1 1 d .
C7 C 0.19489(5) 0.00135(6) 0.37330(11) 0.01664(17) Uani 1 1 d .
H7 H 0.1693 -0.0440 0.3209 0.020 Uiso 1 1 calc R
C8 C 0.25852(5) 0.01986(6) 0.35549(11) 0.01658(17) Uani 1 1 d .
H8 H 0.2752 -0.0127 0.2903 0.020 Uiso 1 1 calc R
C9 C 0.39244(5) 0.25466(6) 0.22018(11) 0.01812(18) Uani 1 1 d .
H9 H 0.4181 0.2802 0.3055 0.022 Uiso 1 1 calc R
C10 C 0.36608(5) 0.17340(6) 0.22829(11) 0.01640(17) Uani 1 1 d .
C11 C 0.32687(6) 0.13900(7) 0.10035(12) 0.0244(2) Uani 1 1 d .
H11 H 0.3064 0.0847 0.1002 0.029 Uiso 1 1 calc R
C12 C 0.31777(7) 0.18326(7) -0.02535(13) 0.0266(2) Uani 1 1 d .
H12 H 0.2916 0.1603 -0.1124 0.032 Uiso 1 1 calc R
C13 C 0.34840(6) 0.26262(7) -0.01937(12) 0.0213(2) Uani 1 1 d .
Cl Cl 0.340052(19) 0.31911(2) -0.17496(3) 0.03529(9) Uani 1 1 d .
N N 0.38385(5) 0.29936(6) 0.09859(10) 0.02005(17) Uani 1 1 d .
O1 O 0.05963(4) -0.04250(5) 0.43566(9) 0.02194(16) Uani 1 1 d .
H1O H 0.0812(9) -0.0816(12) 0.4160(18) 0.033 Uiso 1 1 d .
O2 O 0.06568(4) 0.09105(5) 0.54614(11) 0.02670(19) Uani 1 1 d .
H2O H 0.0297(10) 0.0768(12) 0.554(2) 0.040 Uiso 1 1 d .
Si Si 0.382315(14) 0.110403(18) 0.39747(3) 0.01599(7) Uani 1 1 d .

loop_
_atom_site_aniso_label
_atom_site_aniso_U_11
_atom_site_aniso_U_22
_atom_site_aniso_U_33
_atom_site_aniso_U_23
_atom_site_aniso_U_13
_atom_site_aniso_U_12
B1 0.0190(5) 0.0132(4) 0.0217(5) -0.0023(4) 0.0058(4) 0.0004(4)
C1 0.0248(5) 0.0288(5) 0.0209(5) 0.0006(4) 0.0007(4) -0.0066(4)
C2 0.0231(5) 0.0212(5) 0.0335(6) 0.0028(4) 0.0095(4) 0.0043(4)
C3 0.0187(4) 0.0127(4) 0.0142(4) 0.0024(3) 0.0037(3) 0.0003(3)
C4 0.0207(4) 0.0149(4) 0.0157(4) -0.0017(3) 0.0041(3) -0.0024(3)
C5 0.0213(4) 0.0149(4) 0.0175(4) -0.0023(3) 0.0065(4) -0.0010(3)
C6 0.0180(4) 0.0120(4) 0.0164(4) 0.0007(3) 0.0041(3) 0.0001(3)
C7 0.0195(4) 0.0120(4) 0.0182(4) -0.0007(3) 0.0046(3) -0.0010(3)
C8 0.0202(4) 0.0128(4) 0.0176(4) -0.0002(3) 0.0064(3) 0.0002(3)
C9 0.0226(4) 0.0141(4) 0.0179(5) -0.0007(3) 0.0059(4) -0.0026(3)
C10 0.0199(4) 0.0126(4) 0.0169(4) -0.0001(3) 0.0054(3) -0.0015(3)
C11 0.0348(6) 0.0163(4) 0.0193(5) 0.0006(4) 0.0025(4) -0.0077(4)
C12 0.0395(6) 0.0188(5) 0.0176(5) 0.0012(4) 0.0008(4) -0.0058(4)
C13 0.0291(5) 0.0161(4) 0.0186(5) 0.0038(4) 0.0061(4) 0.0015(4)
Cl 0.0536(2) 0.02648(15) 0.02259(15) 0.01137(11) 0.00458(13) -0.00249(13)
N 0.0262(4) 0.0129(3) 0.0218(4) 0.0022(3) 0.0077(3) -0.0010(3)
O1 0.0200(3) 0.0136(3) 0.0345(5) -0.0076(3) 0.0112(3) -0.0012(3)
O2 0.0220(4) 0.0180(3) 0.0440(5) -0.0129(3) 0.0156(4) -0.0046(3)
Si 0.01714(13) 0.01439(12) 0.01604(14) 0.00162(9) 0.00371(10) -0.00112(9)

loop_
_atom_type_symbol
_atom_type_description
_atom_type_scat_dispersion_real
_atom_type_scat_dispersion_imag
_atom_type_scat_source
C C 0.0033 0.0016 'International Tables Vol C Tables 4.2.6.8 and 6.1.1.4'
H H 0.0000 0.0000 'International Tables Vol C Tables 4.2.6.8 and 6.1.1.4'
B B 0.0013 0.0007 'International Tables Vol C Tables 4.2.6.8 and 6.1.1.4'
N N 0.0061 0.0033 'International Tables Vol C Tables 4.2.6.8 and 6.1.1.4'
O O 0.0106 0.0060 'International Tables Vol C Tables 4.2.6.8 and 6.1.1.4'
Si Si 0.0817 0.0704 'International Tables Vol C Tables 4.2.6.8 and 6.1.1.4'
Cl Cl 0.1484 0.1585 'International Tables Vol C Tables 4.2.6.8 and 6.1.1.4'

loop_
_geom_angle_atom_site_label_1
_geom_angle_atom_site_label_2
_geom_angle_atom_site_label_3
_geom_angle
O2 B1 O1 119.14(9)
O2 B1 C6 117.72(9)
O1 B1 C6 123.14(9)
C8 C3 C4 117.34(9)
C8 C3 Si 119.57(7)
C4 C3 Si 123.00(7)
C5 C4 C3 120.99(9)
C4 C5 C6 121.54(9)
C7 C6 C5 117.32(9)
C7 C6 B1 121.55(9)
C5 C6 B1 121.08(9)
C8 C7 C6 121.22(9)
C7 C8 C3 121.57(9)
N C9 C10 124.20(10)
C9 C10 C11 116.02(9)
C9 C10 Si 123.33(8)
C11 C10 Si 120.63(7)
C12 C11 C10 120.78(10)
C11 C12 C13 117.40(11)
N C13 C12 124.39(10)
N C13 Cl 116.67(8)
C12 C13 Cl 118.94(9)
C13 N C9 117.14(9)
H1O O1 B1 116.3(12)
H2O O2 B1 112.4(14)
C1 Si C2 112.92(6)
C1 Si C3 111.78(5)
C2 Si C3 108.05(5)
C1 Si C10 109.83(5)
C2 Si C10 105.91(5)
C3 Si C10 108.09(4)

loop_
_geom_bond_atom_site_label_1
_geom_bond_atom_site_label_2
_geom_bond_distance
B1 O2 1.3559(13)
B1 O1 1.3655(13)
B1 C6 1.5756(15)
C1 Si 1.8614(12)
C2 Si 1.8729(12)
C3 C8 1.4036(14)
C3 C4 1.4063(14)
C3 Si 1.8740(10)
C4 C5 1.3949(14)
C5 C6 1.4054(14)
C6 C7 1.4021(13)
C7 C8 1.3925(13)
C9 N 1.3530(14)
C9 C10 1.3952(13)
C10 C11 1.4047(15)
C10 Si 1.8821(10)
C11 C12 1.3826(16)
C12 C13 1.3888(15)
C13 N 1.3228(15)
C13 Cl 1.7320(11)
O1 H1O 0.808(18)
O2 H2O 0.796(19)

loop_
_geom_torsion_atom_site_label_1
_geom_torsion_atom_site_label_2
_geom_torsion_atom_site_label_3
_geom_torsion_atom_site_label_4
_geom_torsion
C8 C3 C4 C5 -0.26(15)
Si C3 C4 C5 176.44(8)
C3 C4 C5 C6 1.01(16)
C4 C5 C6 C7 -0.84(15)
C4 C5 C6 B1 -178.41(10)
O2 B1 C6 C7 -163.22(10)
O1 B1 C6 C7 15.84(16)
O2 B1 C6 C5 14.26(16)
O1 B1 C6 C5 -166.69(10)
C5 C6 C7 C8 -0.05(15)
B1 C6 C7 C8 177.51(9)
C6 C7 C8 C3 0.79(15)
C4 C3 C8 C7 -0.62(15)
Si C3 C8 C7 -177.44(8)
N C9 C10 C11 -1.81(16)
N C9 C10 Si 176.92(8)
C9 C10 C11 C12 2.17(17)
Si C10 C11 C12 -176.59(10)
C10 C11 C12 C13 -0.45(19)
C11 C12 C13 N -1.99(19)
C11 C12 C13 Cl 178.43(10)
C12 C13 N C9 2.39(17)
Cl C13 N C9 -178.01(8)
C10 C9 N C13 -0.39(16)
O2 B1 O1 H1O -166.0(14)
C6 B1 O1 H1O 14.9(14)
O1 B1 O2 H2O 3.8(15)
C6 B1 O2 H2O -177.1(15)
C8 C3 Si C1 -161.40(8)
C4 C3 Si C1 21.97(10)
C8 C3 Si C2 -36.56(10)
C4 C3 Si C2 146.81(9)
C8 C3 Si C10 77.62(9)
C4 C3 Si C10 -99.01(9)
C9 C10 Si C1 -0.54(10)
C11 C10 Si C1 178.13(9)
C9 C10 Si C2 -122.76(9)
C11 C10 Si C2 55.91(10)
C9 C10 Si C3 121.65(9)
C11 C10 Si C3 -59.69(10)

loop_
_cod_related_entry_id
_cod_related_entry_database
_cod_related_entry_code
1 ChemSpider 30659736
